data_4304058
loop_
_publ_author_name
'Ming-Xing Li'
'Zhi-Xin Miao'
'Min Shao'
'Sheng-Wen Liang'
'Shou-Rong Zhu'

_publ_section_title
;
Metal-Organic Frameworks Constructed from
2,4,6-Tris(4-pyridyl)-1,3,5-triazine
;
_journal_name_full 'Inorganic Chemistry'
_journal_page_first 4481
_journal_page_last 4489
_journal_paper_doi 10.1021/ic701346x
_journal_volume 47
_journal_year 2008
_chemical_formula_sum 'C36 H36 Cu2 N12 O14 S2'
_chemical_formula_weight 1051.97
_chemical_name_systematic
;
 ?
;
_space_group_IT_number 62
_symmetry_cell_setting orthorhombic
_symmetry_space_group_name_Hall '-P 2ac 2n'
_symmetry_space_group_name_H-M 'P n m a'
_atom_sites_solution_hydrogens geom
_atom_sites_solution_primary direct
_atom_sites_solution_secondary difmap
_audit_creation_method SHELXL-97
_cell_angle_alpha 90.00
_cell_angle_beta 90.00
_cell_angle_gamma 90.00
_cell_formula_units_Z 8
_cell_length_a 27.422(2)
_cell_length_b 26.560(2)
_cell_length_c 11.1115(10)
_cell_measurement_reflns_used 3961
_cell_measurement_temperature 273(2)
_cell_measurement_theta_max 24.78
_cell_measurement_theta_min 2.36
_cell_volume 8092.8(11)
_computing_cell_refinement 'Bruker SMART'
_computing_data_collection 'Bruker SMART'
_computing_data_reduction 'Bruker SAINT'
_computing_molecular_graphics 'Bruker SHELXTL'
_computing_publication_material 'Bruker SHELXTL'
_computing_structure_refinement 'SHELXL-97 (Sheldrick, 1997)'
_computing_structure_solution 'SHELXS-97 (Sheldrick, 1990)'
_diffrn_ambient_temperature 273(2)
_diffrn_measured_fraction_theta_full 0.999
_diffrn_measured_fraction_theta_max 0.999
_diffrn_measurement_device_type 'CCD area detector'
_diffrn_measurement_method 'phi and omega scans'
_diffrn_radiation_monochromator graphite
_diffrn_radiation_source 'fine-focus sealed tube'
_diffrn_radiation_type MoK\a
_diffrn_radiation_wavelength 0.71073
_diffrn_reflns_av_R_equivalents 0.0811
_diffrn_reflns_av_sigmaI/netI 0.0594
_diffrn_reflns_limit_h_max 32
_diffrn_reflns_limit_h_min -30
_diffrn_reflns_limit_k_max 22
_diffrn_reflns_limit_k_min -31
_diffrn_reflns_limit_l_max 13
_diffrn_reflns_limit_l_min -13
_diffrn_reflns_number 40576
_diffrn_reflns_theta_full 25.00
_diffrn_reflns_theta_max 25.00
_diffrn_reflns_theta_min 1.98
_exptl_absorpt_coefficient_mu 1.241
_exptl_absorpt_correction_T_max 0.7072
_exptl_absorpt_correction_T_min 0.6367
_exptl_absorpt_correction_type none
_exptl_crystal_density_diffrn 1.727
_exptl_crystal_density_method 'not measured'
_exptl_crystal_F_000 4304
_exptl_crystal_size_max 0.40
_exptl_crystal_size_mid 0.30
_exptl_crystal_size_min 0.30
_refine_diff_density_max 0.874
_refine_diff_density_min -0.775
_refine_diff_density_rms 0.084
_refine_ls_extinction_method none
_refine_ls_goodness_of_fit_ref 1.039
_refine_ls_hydrogen_treatment mixed
_refine_ls_matrix_type full
_refine_ls_number_parameters 659
_refine_ls_number_reflns 7302
_refine_ls_number_restraints 0
_refine_ls_restrained_S_all 1.039
_refine_ls_R_factor_all 0.0792
_refine_ls_R_factor_gt 0.0453
_refine_ls_shift/su_max 0.001
_refine_ls_shift/su_mean 0.000
_refine_ls_structure_factor_coef Fsqd
_refine_ls_weighting_details 'calc w=1/[\s^2^(Fo^2^)+(0.0351P)^2^+11.1447P] where P=(Fo^2^+2Fc^2^)/3'
_refine_ls_weighting_scheme calc
_refine_ls_wR_factor_gt 0.0961
_refine_ls_wR_factor_ref 0.1119
_reflns_number_gt 4860
_reflns_number_total 7302
_reflns_threshold_expression >2sigma(I)
_cod_data_source_file ic701346x-file.002.cif
_cod_data_source_block 061101b
_cod_depositor_comments
;
The following automatic conversions were performed:
'_symmetry_cell_setting' value 'Orthorhombic' changed to 'orthorhombic'
according to '/home/saulius/struct/CIF-dictionaries/cif_core.dic'
dictionary named 'cif_core.dic' version 2.4.1 from 2010-06-29.

Automatic conversion script
Id: cif_fix_enum 1527 2010-12-29 10:47:43Z saulius 
;
_cod_original_cell_volume 8092.9(12)
_cod_database_code 4304058

loop_
_symmetry_equiv_pos_as_xyz
'x, y, z'
'-x+1/2, -y, z+1/2'
'-x, y+1/2, -z'
'x+1/2, -y+1/2, -z+1/2'
'-x, -y, -z'
'x-1/2, y, -z-1/2'
'x, -y-1/2, z'
'-x-1/2, y-1/2, z-1/2'

loop_
_atom_site_label
_atom_site_type_symbol
_atom_site_fract_x
_atom_site_fract_y
_atom_site_fract_z
_atom_site_U_iso_or_equiv
_atom_site_adp_type
_atom_site_occupancy
_atom_site_symmetry_multiplicity
_atom_site_calc_flag
_atom_site_refinement_flags
_atom_site_disorder_assembly
_atom_site_disorder_group
Cu1 Cu 0.061292(18) 0.499882(17) 0.54984(4) 0.02331(14) Uani 1 1 d . . .
Cu2 Cu 0.187961(19) 0.497208(17) 0.86864(4) 0.02744(15) Uani 1 1 d . . .
S1 S -0.01050(4) 0.44848(4) 0.74201(9) 0.0266(3) Uani 1 1 d . . .
S2 S 0.24276(4) 0.44351(4) 0.64096(10) 0.0282(3) Uani 1 1 d . . .
C1 C 0.07202(15) 0.43055(14) 0.3418(4) 0.0260(10) Uani 1 1 d . . .
H1 H 0.0721 0.4605 0.2985 0.031 Uiso 1 1 calc R . .
C2 C 0.07384(15) 0.38612(14) 0.2792(4) 0.0251(9) Uani 1 1 d . . .
H2 H 0.0749 0.3864 0.1956 0.030 Uiso 1 1 calc R . .
C3 C 0.07411(15) 0.34082(14) 0.3413(3) 0.0229(9) Uani 1 1 d . . .
C4 C 0.07328(15) 0.34276(14) 0.4663(3) 0.0265(10) Uani 1 1 d . . .
H4 H 0.0743 0.3133 0.5116 0.032 Uiso 1 1 calc R . .
C5 C 0.07101(16) 0.38856(15) 0.5215(4) 0.0306(10) Uani 1 1 d . . .
H5 H 0.0700 0.3893 0.6052 0.037 Uiso 1 1 calc R . .
C6 C 0.07425(14) 0.29253(14) 0.2765(3) 0.0208(9) Uani 1 1 d . . .
C7 C 0.0735(2) 0.2500 0.0998(5) 0.0235(13) Uani 1 2 d S . .
C8 C 0.0746(2) 0.2500 -0.0329(5) 0.0268(14) Uani 1 2 d S . .
C9 C 0.0747(2) 0.29445(17) -0.0963(4) 0.0452(13) Uani 1 1 d . . .
H9 H 0.0742 0.3253 -0.0566 0.054 Uiso 1 1 calc R . .
C10 C 0.0755(2) 0.29216(19) -0.2207(4) 0.0574(16) Uani 1 1 d . . .
H10 H 0.0756 0.3224 -0.2628 0.069 Uiso 1 1 calc R . .
N16 N 0.0762(2) 0.2500 -0.2838(5) 0.0529(17) Uani 1 2 d S . .
C12 C 0.05023(15) 0.61090(14) 0.5790(4) 0.0278(10) Uani 1 1 d . . .
H12 H 0.0472 0.6101 0.4957 0.033 Uiso 1 1 calc R . .
C13 C 0.05001(15) 0.65718(14) 0.6357(3) 0.0266(10) Uani 1 1 d . . .
H13 H 0.0474 0.6867 0.5911 0.032 Uiso 1 1 calc R . .
C14 C 0.05374(15) 0.65914(14) 0.7604(3) 0.0231(9) Uani 1 1 d . . .
C15 C 0.05780(15) 0.61368(14) 0.8210(3) 0.0250(9) Uani 1 1 d . . .
H15 H 0.0601 0.6133 0.9045 0.030 Uiso 1 1 calc R . .
C16 C 0.05843(15) 0.56895(14) 0.7579(3) 0.0262(10) Uani 1 1 d . . .
H16 H 0.0616 0.5389 0.8003 0.031 Uiso 1 1 calc R . .
C17 C 0.05352(15) 0.70793(14) 0.8262(3) 0.0232(9) Uani 1 1 d . . .
C18 C 0.0529(2) 0.7500 1.0019(5) 0.0241(13) Uani 1 2 d S . .
C19 C 0.0508(2) 0.7500 1.1360(5) 0.0262(14) Uani 1 2 d S . .
C20 C 0.0503(2) 0.70590(17) 1.2000(4) 0.0505(15) Uani 1 1 d . . .
H20 H 0.0508 0.6750 1.1607 0.061 Uiso 1 1 calc R . .
C21 C 0.0491(2) 0.70832(18) 1.3239(4) 0.0604(18) Uani 1 1 d . . .
H21 H 0.0485 0.6780 1.3657 0.072 Uiso 1 1 calc R . .
C22 C 0.19201(15) 0.60893(14) 0.8541(4) 0.0283(10) Uani 1 1 d . . .
H22 H 0.1962 0.6072 0.9370 0.034 Uiso 1 1 calc R . .
C23 C 0.18927(16) 0.65581(14) 0.8003(4) 0.0279(10) Uani 1 1 d . . .
H23 H 0.1912 0.6850 0.8464 0.034 Uiso 1 1 calc R . .
C24 C 0.18360(14) 0.65861(14) 0.6765(3) 0.0217(9) Uani 1 1 d . . .
C25 C 0.18057(15) 0.61427(14) 0.6124(4) 0.0285(10) Uani 1 1 d . . .
H25 H 0.1765 0.6149 0.5293 0.034 Uiso 1 1 calc R . .
C26 C 0.18364(16) 0.56931(15) 0.6722(4) 0.0294(10) Uani 1 1 d . . .
H26 H 0.1820 0.5397 0.6276 0.035 Uiso 1 1 calc R . .
C27 C 0.18098(14) 0.70784(14) 0.6124(3) 0.0222(9) Uani 1 1 d . . .
C28 C 0.1776(2) 0.7500 0.4362(5) 0.0259(14) Uani 1 2 d S . .
C29 C 0.1768(2) 0.7500 0.3024(5) 0.0278(14) Uani 1 2 d S . .
C30 C 0.1759(2) 0.70601(17) 0.2384(4) 0.0500(15) Uani 1 1 d . . .
H30 H 0.1760 0.6752 0.2780 0.060 Uiso 1 1 calc R . .
C31 C 0.1748(2) 0.70798(18) 0.1141(4) 0.0553(16) Uani 1 1 d . . .
H31 H 0.1745 0.6777 0.0722 0.066 Uiso 1 1 calc R . .
C32 C 0.18637(16) 0.42992(15) 1.0758(4) 0.0299(10) Uani 1 1 d . . .
H32 H 0.1827 0.4602 1.1167 0.036 Uiso 1 1 calc R . .
C33 C 0.18848(15) 0.38590(14) 1.1408(4) 0.0258(9) Uani 1 1 d . . .
H33 H 0.1866 0.3868 1.2243 0.031 Uiso 1 1 calc R . .
C34 C 0.19335(15) 0.34047(14) 1.0819(3) 0.0226(9) Uani 1 1 d . . .
C35 C 0.19574(17) 0.34100(15) 0.9571(4) 0.0330(11) Uani 1 1 d . . .
H35 H 0.1984 0.3111 0.9140 0.040 Uiso 1 1 calc R . .
C36 C 0.19404(17) 0.38655(15) 0.8984(4) 0.0367(12) Uani 1 1 d . . .
H36 H 0.1962 0.3867 0.8149 0.044 Uiso 1 1 calc R . .
C37 C 0.19449(14) 0.29236(14) 1.1490(3) 0.0209(9) Uani 1 1 d . . .
C38 C 0.1954(2) 0.2500 1.3250(5) 0.0233(13) Uani 1 2 d S . .
C39 C 0.1964(2) 0.2500 1.4580(5) 0.0250(13) Uani 1 2 d S . .
C40 C 0.19696(19) 0.29450(16) 1.5217(4) 0.0423(13) Uani 1 1 d . . .
H40 H 0.1960 0.3253 1.4820 0.051 Uiso 1 1 calc R . .
C41 C 0.1990(2) 0.29231(18) 1.6458(4) 0.0509(15) Uani 1 1 d . . .
H41 H 0.2000 0.3226 1.6878 0.061 Uiso 1 1 calc R . .
N1 N 0.07009(12) 0.43308(11) 0.4618(3) 0.0236(8) Uani 1 1 d . . .
N2 N 0.07472(18) 0.2500 0.3414(4) 0.0247(11) Uani 1 2 d S . .
N3 N 0.07374(13) 0.29457(11) 0.1562(3) 0.0252(8) Uani 1 1 d . . .
N4 N 0.05464(12) 0.56715(11) 0.6378(3) 0.0213(7) Uani 1 1 d . . .
N5 N 0.05305(13) 0.70527(12) 0.9466(3) 0.0265(8) Uani 1 1 d . . .
N6 N 0.05368(18) 0.7500 0.7615(4) 0.0250(11) Uani 1 2 d S . .
N7 N 0.0489(2) 0.7500 1.3877(5) 0.0518(17) Uani 1 2 d S . .
N8 N 0.18882(12) 0.56581(11) 0.7916(3) 0.0242(8) Uani 1 1 d . . .
N9 N 0.18298(18) 0.7500 0.6771(4) 0.0249(11) Uani 1 2 d S . .
N10 N 0.17842(13) 0.70545(11) 0.4917(3) 0.0274(8) Uani 1 1 d . . .
N11 N 0.1743(2) 0.7500 0.0512(5) 0.0434(15) Uani 1 2 d S . .
N12 N 0.18944(13) 0.43056(12) 0.9552(3) 0.0266(8) Uani 1 1 d . . .
N13 N 0.19546(18) 0.2500 1.0843(4) 0.0260(11) Uani 1 2 d S . .
N14 N 0.19465(13) 0.29461(12) 1.2690(3) 0.0258(8) Uani 1 1 d . . .
N15 N 0.1997(2) 0.2500 1.7092(5) 0.0470(16) Uani 1 2 d S . .
O1 O 0.00087(10) 0.47368(10) 0.6232(2) 0.0269(7) Uani 1 1 d . . .
O2 O -0.05320(11) 0.41648(11) 0.7173(2) 0.0356(8) Uani 1 1 d . . .
O3 O -0.02206(12) 0.48606(11) 0.8319(3) 0.0430(8) Uani 1 1 d . . .
O4 O 0.03141(11) 0.41809(11) 0.7799(3) 0.0359(8) Uani 1 1 d . . .
O5 O 0.11069(17) 0.53281(13) 0.4458(3) 0.0310(8) Uani 1 1 d . . .
O6 O 0.23880(10) 0.47696(10) 0.7507(2) 0.0312(7) Uani 1 1 d . . .
O7 O 0.26183(12) 0.47331(11) 0.5407(3) 0.0402(8) Uani 1 1 d . . .
O8 O 0.19371(11) 0.42507(11) 0.6107(3) 0.0415(8) Uani 1 1 d . . .
O9 O 0.27487(12) 0.40196(11) 0.6696(3) 0.0440(9) Uani 1 1 d . . .
O10 O 0.12914(13) 0.51568(14) 0.9569(3) 0.0333(8) Uani 1 1 d . . .
O11 O 0.11661(14) 0.46987(12) 0.7064(3) 0.0360(8) Uani 1 1 d . . .
O12 O 0.18060(15) 0.47488(18) 0.3637(4) 0.0493(10) Uani 1 1 d . . .
O13 O 0.06366(14) 0.44382(15) 0.0149(4) 0.0427(9) Uani 1 1 d . . .
O14 O 0.12915(13) 0.58528(15) 0.1199(4) 0.0810(14) Uani 1 1 d . . .
H14A H 0.1267 0.6108 0.1657 0.122 Uiso 1 1 d R . .
H14B H 0.1115 0.5896 0.0579 0.122 Uiso 1 1 d R . .
H5A H 0.0963(17) 0.5458(17) 0.399(4) 0.028(16) Uiso 1 1 d . . .
H5B H 0.133(3) 0.526(3) 0.425(7) 0.11(4) Uiso 1 1 d . . .
H13B H 0.050(2) 0.441(2) -0.051(6) 0.08(2) Uiso 1 1 d . . .
H13A H 0.0462(19) 0.461(2) 0.050(5) 0.05(2) Uiso 1 1 d . . .
H12A H 0.1999(19) 0.4954(19) 0.334(5) 0.051(19) Uiso 1 1 d . . .
H12B H 0.193(3) 0.467(3) 0.418(6) 0.11(3) Uiso 1 1 d . . .
H11B H 0.0970(18) 0.4494(17) 0.740(4) 0.046(16) Uiso 1 1 d . . .
H11A H 0.141(2) 0.451(2) 0.680(5) 0.09(2) Uiso 1 1 d . . .
H10A H 0.1314(19) 0.5340(19) 1.004(4) 0.044(19) Uiso 1 1 d . . .
H10B H 0.108(2) 0.495(2) 0.969(5) 0.06(2) Uiso 1 1 d . . .

loop_
_atom_site_aniso_label
_atom_site_aniso_U_11
_atom_site_aniso_U_22
_atom_site_aniso_U_33
_atom_site_aniso_U_23
_atom_site_aniso_U_13
_atom_site_aniso_U_12
Cu1 0.0350(3) 0.0137(2) 0.0212(3) -0.0037(2) 0.0035(2) -0.0006(2)
Cu2 0.0429(3) 0.0145(3) 0.0250(3) 0.0042(2) 0.0082(2) 0.0034(2)
S1 0.0366(6) 0.0232(6) 0.0201(5) 0.0004(4) 0.0032(5) 0.0004(5)
S2 0.0355(6) 0.0182(5) 0.0310(6) 0.0004(5) 0.0080(5) 0.0026(5)
C1 0.037(3) 0.015(2) 0.025(2) 0.0054(17) 0.002(2) 0.0005(18)
C2 0.038(3) 0.018(2) 0.019(2) 0.0007(17) 0.0020(19) 0.0002(18)
C3 0.034(3) 0.016(2) 0.019(2) -0.0039(17) 0.0013(18) 0.0011(17)
C4 0.045(3) 0.015(2) 0.019(2) 0.0017(17) -0.001(2) 0.0029(19)
C5 0.050(3) 0.023(2) 0.019(2) 0.0016(18) -0.001(2) 0.001(2)
C6 0.026(2) 0.019(2) 0.018(2) -0.0006(17) 0.0001(18) 0.0040(17)
C7 0.030(3) 0.022(3) 0.018(3) 0.000 -0.003(3) 0.000
C8 0.042(4) 0.021(3) 0.017(3) 0.000 0.000(3) 0.000
C9 0.083(4) 0.025(3) 0.027(3) -0.001(2) 0.003(3) -0.001(3)
C10 0.113(5) 0.035(3) 0.025(3) 0.009(2) 0.005(3) -0.001(3)
N16 0.085(5) 0.057(4) 0.017(3) 0.000 -0.002(3) 0.000
C12 0.043(3) 0.019(2) 0.021(2) 0.0003(18) -0.003(2) 0.0023(19)
C13 0.047(3) 0.015(2) 0.018(2) 0.0017(17) 0.002(2) 0.0035(19)
C14 0.031(2) 0.018(2) 0.021(2) -0.0003(17) 0.0018(18) 0.0038(18)
C15 0.042(3) 0.020(2) 0.013(2) -0.0021(17) -0.0057(19) 0.0023(19)
C16 0.042(3) 0.013(2) 0.024(2) 0.0003(17) 0.000(2) 0.0016(18)
C17 0.028(2) 0.019(2) 0.023(2) -0.0027(18) -0.0037(18) -0.0021(17)
C18 0.041(4) 0.012(3) 0.019(3) 0.000 0.000(3) 0.000
C19 0.039(4) 0.019(3) 0.020(3) 0.000 -0.003(3) 0.000
C20 0.103(5) 0.021(3) 0.028(3) -0.002(2) -0.003(3) 0.002(3)
C21 0.135(6) 0.027(3) 0.020(3) 0.009(2) -0.001(3) 0.002(3)
C22 0.043(3) 0.021(2) 0.021(2) 0.0021(18) -0.001(2) 0.0036(19)
C23 0.046(3) 0.016(2) 0.022(2) -0.0027(18) 0.000(2) -0.0012(19)
C24 0.028(2) 0.014(2) 0.024(2) 0.0006(17) -0.0013(18) -0.0002(17)
C25 0.044(3) 0.020(2) 0.022(2) 0.0012(18) -0.005(2) -0.0017(19)
C26 0.047(3) 0.016(2) 0.025(2) -0.0023(17) -0.005(2) -0.0023(19)
C27 0.029(2) 0.018(2) 0.020(2) 0.0015(17) 0.0019(18) 0.0008(17)
C28 0.038(4) 0.017(3) 0.023(3) 0.000 0.001(3) 0.000
C29 0.045(4) 0.020(3) 0.018(3) 0.000 0.003(3) 0.000
C30 0.108(5) 0.020(3) 0.022(3) -0.002(2) 0.000(3) 0.007(3)
C31 0.114(5) 0.026(3) 0.026(3) -0.008(2) 0.003(3) 0.000(3)
C32 0.046(3) 0.018(2) 0.026(2) -0.0026(18) -0.001(2) 0.004(2)
C33 0.044(3) 0.015(2) 0.018(2) 0.0008(17) -0.001(2) 0.0017(19)
C34 0.035(2) 0.012(2) 0.021(2) 0.0008(17) 0.0020(19) -0.0042(17)
C35 0.066(3) 0.012(2) 0.021(2) 0.0000(18) 0.005(2) -0.001(2)
C36 0.069(3) 0.016(2) 0.025(2) -0.0014(19) 0.006(2) -0.002(2)
C37 0.027(2) 0.014(2) 0.022(2) 0.0018(17) 0.0014(18) 0.0011(17)
C38 0.035(4) 0.015(3) 0.019(3) 0.000 -0.001(3) 0.000
C39 0.034(4) 0.020(3) 0.022(3) 0.000 -0.002(3) 0.000
C40 0.080(4) 0.020(2) 0.027(3) 0.002(2) 0.000(3) 0.001(2)
C41 0.095(5) 0.033(3) 0.025(3) -0.012(2) 0.001(3) -0.008(3)
N1 0.036(2) 0.0164(18) 0.0188(18) -0.0020(14) -0.0003(16) 0.0014(15)
N2 0.044(3) 0.012(2) 0.018(3) 0.000 0.002(2) 0.000
N3 0.043(2) 0.0164(18) 0.0166(18) 0.0016(14) 0.0001(16) 0.0013(15)
N4 0.032(2) 0.0145(17) 0.0178(18) -0.0016(14) -0.0015(15) 0.0014(14)
N5 0.045(2) 0.0197(19) 0.0145(18) 0.0002(14) -0.0018(16) 0.0011(16)
N6 0.045(3) 0.016(3) 0.014(2) 0.000 -0.004(2) 0.000
N7 0.092(5) 0.039(4) 0.025(3) 0.000 0.004(3) 0.000
N8 0.032(2) 0.0169(18) 0.024(2) 0.0014(15) 0.0027(16) 0.0010(15)
N9 0.045(3) 0.012(2) 0.018(3) 0.000 0.001(2) 0.000
N10 0.049(2) 0.0117(18) 0.0215(19) 0.0003(14) 0.0003(17) -0.0015(16)
N11 0.070(4) 0.038(3) 0.022(3) 0.000 0.002(3) 0.000
N12 0.042(2) 0.0178(18) 0.0201(19) -0.0001(14) 0.0028(17) 0.0011(16)
N13 0.039(3) 0.019(3) 0.021(3) 0.000 -0.001(2) 0.000
N14 0.040(2) 0.0174(19) 0.0197(19) 0.0007(15) 0.0014(16) 0.0005(15)
N15 0.077(5) 0.037(4) 0.027(3) 0.000 0.005(3) 0.000
O1 0.0343(17) 0.0231(15) 0.0234(15) 0.0061(12) 0.0031(13) -0.0009(13)
O2 0.0420(19) 0.0354(18) 0.0296(17) 0.0040(14) 0.0017(15) -0.0136(14)
O3 0.066(2) 0.0362(19) 0.0267(17) -0.0118(14) 0.0034(16) 0.0074(16)
O4 0.0419(19) 0.0348(18) 0.0311(17) 0.0079(14) 0.0020(15) 0.0118(14)
O5 0.038(2) 0.0261(18) 0.0284(19) 0.0024(15) -0.0001(18) -0.0015(16)
O6 0.0410(18) 0.0236(16) 0.0289(17) -0.0023(13) 0.0068(14) 0.0017(14)
O7 0.058(2) 0.0298(17) 0.0329(18) 0.0050(14) 0.0142(16) -0.0037(15)
O8 0.0384(19) 0.0378(19) 0.048(2) -0.0067(16) 0.0045(16) -0.0059(15)
O9 0.050(2) 0.0225(17) 0.060(2) 0.0034(15) 0.0059(17) 0.0165(15)
O10 0.040(2) 0.028(2) 0.032(2) -0.0015(17) 0.0029(16) -0.0011(16)
O11 0.042(2) 0.0280(19) 0.038(2) -0.0061(16) 0.0042(17) -0.0004(17)
O12 0.047(2) 0.062(3) 0.039(2) 0.002(2) 0.005(2) 0.007(2)
O13 0.050(2) 0.048(2) 0.031(2) -0.0027(18) 0.0019(19) 0.0042(19)
O14 0.067(3) 0.096(3) 0.080(3) -0.056(3) 0.025(2) -0.027(2)

loop_
_atom_type_symbol
_atom_type_description
_atom_type_scat_dispersion_real
_atom_type_scat_dispersion_imag
_atom_type_scat_source
C C 0.0033 0.0016 'International Tables Vol C Tables 4.2.6.8 and 6.1.1.4'
H H 0.0000 0.0000 'International Tables Vol C Tables 4.2.6.8 and 6.1.1.4'
N N 0.0061 0.0033 'International Tables Vol C Tables 4.2.6.8 and 6.1.1.4'
O O 0.0106 0.0060 'International Tables Vol C Tables 4.2.6.8 and 6.1.1.4'
S S 0.1246 0.1234 'International Tables Vol C Tables 4.2.6.8 and 6.1.1.4'
Cu Cu 0.3201 1.2651 'International Tables Vol C Tables 4.2.6.8 and 6.1.1.4'

loop_
_geom_angle_atom_site_label_1
_geom_angle_atom_site_label_2
_geom_angle_atom_site_label_3
_geom_angle
_geom_angle_site_symmetry_1
_geom_angle_site_symmetry_3
_geom_angle_publ_flag
O1 Cu1 O5 165.81(15) . . ?
O1 Cu1 N1 89.46(12) . . ?
O5 Cu1 N1 91.34(14) . . ?
O1 Cu1 N4 92.04(12) . . ?
O5 Cu1 N4 87.38(14) . . ?
N1 Cu1 N4 178.32(13) . . ?
O10 Cu2 O6 168.44(14) . . ?
O10 Cu2 N8 89.77(14) . . ?
O6 Cu2 N8 87.49(12) . . ?
O10 Cu2 N12 89.86(14) . . ?
O6 Cu2 N12 93.60(12) . . ?
N8 Cu2 N12 176.18(14) . . ?
O3 S1 O4 110.68(18) . . ?
O3 S1 O2 110.63(19) . . ?
O4 S1 O2 111.05(18) . . ?
O3 S1 O1 109.99(17) . . ?
O4 S1 O1 109.45(17) . . ?
O2 S1 O1 104.88(16) . . ?
O9 S2 O7 111.23(19) . . ?
O9 S2 O8 110.66(19) . . ?
O7 S2 O8 109.47(19) . . ?
O9 S2 O6 108.33(18) . . ?
O7 S2 O6 108.76(17) . . ?
O8 S2 O6 108.31(17) . . ?
N1 C1 C2 123.5(4) . . ?
N1 C1 H1 118.3 . . ?
C2 C1 H1 118.3 . . ?
C1 C2 C3 119.6(4) . . ?
C1 C2 H2 120.2 . . ?
C3 C2 H2 120.2 . . ?
C2 C3 C4 117.7(3) . . ?
C2 C3 C6 120.8(3) . . ?
C4 C3 C6 121.5(3) . . ?
C5 C4 C3 118.9(4) . . ?
C5 C4 H4 120.5 . . ?
C3 C4 H4 120.5 . . ?
N1 C5 C4 124.0(4) . . ?
N1 C5 H5 118.0 . . ?
C4 C5 H5 118.0 . . ?
N3 C6 N2 124.9(4) . . ?
N3 C6 C3 117.0(3) . . ?
N2 C6 C3 118.1(3) . . ?
N3 C7 N3 124.2(5) . 7_565 ?
N3 C7 C8 117.9(2) . . ?
N3 C7 C8 117.9(2) 7_565 . ?
C9 C8 C9 118.3(6) 7_565 . ?
C9 C8 C7 120.8(3) 7_565 . ?
C9 C8 C7 120.8(3) . . ?
C8 C9 C10 118.3(5) . . ?
C8 C9 H9 120.8 . . ?
C10 C9 H9 120.8 . . ?
N16 C10 C9 124.6(5) . . ?
N16 C10 H10 117.7 . . ?
C9 C10 H10 117.7 . . ?
C10 N16 C10 115.9(6) 7_565 . ?
N4 C12 C13 123.4(4) . . ?
N4 C12 H12 118.3 . . ?
C13 C12 H12 118.3 . . ?
C12 C13 C14 119.2(4) . . ?
C12 C13 H13 120.4 . . ?
C14 C13 H13 120.4 . . ?
C15 C14 C13 117.2(4) . . ?
C15 C14 C17 121.4(3) . . ?
C13 C14 C17 121.5(3) . . ?
C16 C15 C14 120.3(4) . . ?
C16 C15 H15 119.9 . . ?
C14 C15 H15 119.9 . . ?
N4 C16 C15 122.4(4) . . ?
N4 C16 H16 118.8 . . ?
C15 C16 H16 118.8 . . ?
N6 C17 N5 125.8(4) . . ?
N6 C17 C14 117.8(3) . . ?
N5 C17 C14 116.4(3) . . ?
N5 C18 N5 125.3(5) 7_575 . ?
N5 C18 C19 117.3(3) 7_575 . ?
N5 C18 C19 117.3(2) . . ?
C20 C19 C20 117.5(6) 7_575 . ?
C20 C19 C18 121.2(3) 7_575 . ?
C20 C19 C18 121.2(3) . . ?
C19 C20 C21 118.6(5) . . ?
C19 C20 H20 120.7 . . ?
C21 C20 H20 120.7 . . ?
N7 C21 C20 125.3(5) . . ?
N7 C21 H21 117.3 . . ?
C20 C21 H21 117.3 . . ?
N8 C22 C23 122.8(4) . . ?
N8 C22 H22 118.6 . . ?
C23 C22 H22 118.6 . . ?
C22 C23 C24 118.9(4) . . ?
C22 C23 H23 120.6 . . ?
C24 C23 H23 120.6 . . ?
C25 C24 C23 118.3(4) . . ?
C25 C24 C27 120.0(4) . . ?
C23 C24 C27 121.8(3) . . ?
C26 C25 C24 119.4(4) . . ?
C26 C25 H25 120.3 . . ?
C24 C25 H25 120.3 . . ?
N8 C26 C25 123.3(4) . . ?
N8 C26 H26 118.4 . . ?
C25 C26 H26 118.4 . . ?
N9 C27 N10 125.5(4) . . ?
N9 C27 C24 118.5(3) . . ?
N10 C27 C24 116.0(3) . . ?
N10 C28 N10 124.9(5) 7_575 . ?
N10 C28 C29 117.5(3) 7_575 . ?
N10 C28 C29 117.5(3) . . ?
C30 C29 C30 117.3(6) 7_575 . ?
C30 C29 C28 121.3(3) 7_575 . ?
C30 C29 C28 121.3(3) . . ?
C29 C30 C31 119.2(5) . . ?
C29 C30 H30 120.4 . . ?
C31 C30 H30 120.4 . . ?
N11 C31 C30 124.2(5) . . ?
N11 C31 H31 117.9 . . ?
C30 C31 H31 117.9 . . ?
N12 C32 C33 122.1(4) . . ?
N12 C32 H32 118.9 . . ?
C33 C32 H32 118.9 . . ?
C32 C33 C34 120.0(4) . . ?
C32 C33 H33 120.0 . . ?
C34 C33 H33 120.0 . . ?
C33 C34 C35 118.0(4) . . ?
C33 C34 C37 121.3(4) . . ?
C35 C34 C37 120.7(3) . . ?
C36 C35 C34 118.8(4) . . ?
C36 C35 H35 120.6 . . ?
C34 C35 H35 120.6 . . ?
N12 C36 C35 123.3(4) . . ?
N12 C36 H36 118.3 . . ?
C35 C36 H36 118.3 . . ?
N14 C37 N13 125.1(4) . . ?
N14 C37 C34 117.7(3) . . ?
N13 C37 C34 117.2(4) . . ?
N14 C38 N14 124.6(5) . 7_565 ?
N14 C38 C39 117.7(3) . . ?
N14 C38 C39 117.7(3) 7_565 . ?
C40 C39 C40 118.2(6) . 7_565 ?
C40 C39 C38 120.9(3) . . ?
C40 C39 C38 120.9(3) 7_565 . ?
C39 C40 C41 118.5(4) . . ?
C39 C40 H40 120.7 . . ?
C41 C40 H40 120.7 . . ?
N15 C41 C40 124.5(5) . . ?
N15 C41 H41 117.8 . . ?
C40 C41 H41 117.8 . . ?
C1 N1 C5 116.3(3) . . ?
C1 N1 Cu1 121.8(3) . . ?
C5 N1 Cu1 121.7(3) . . ?
C6 N2 C6 114.9(5) . 7_565 ?
C6 N3 C7 115.6(3) . . ?
C12 N4 C16 117.6(3) . . ?
C12 N4 Cu1 122.2(3) . . ?
C16 N4 Cu1 120.0(3) . . ?
C18 N5 C17 114.3(4) . . ?
C17 N6 C17 114.5(5) 7_575 . ?
C21 N7 C21 114.7(6) 7_575 . ?
C26 N8 C22 117.4(3) . . ?
C26 N8 Cu2 118.9(3) . . ?
C22 N8 Cu2 123.6(3) . . ?
C27 N9 C27 114.4(5) 7_575 . ?
C28 N10 C27 114.8(4) . . ?
C31 N11 C31 115.9(6) . 7_575 ?
C36 N12 C32 117.8(3) . . ?
C36 N12 Cu2 123.1(3) . . ?
C32 N12 Cu2 119.1(3) . . ?
C37 N13 C37 114.8(5) 7_565 . ?
C37 N14 C38 115.1(4) . . ?
C41 N15 C41 115.8(6) . 7_565 ?
S1 O1 Cu1 133.61(17) . . ?
Cu1 O5 H5A 105(4) . . ?
Cu1 O5 H5B 134(6) . . ?
H5A O5 H5B 111(7) . . ?
S2 O6 Cu2 137.80(18) . . ?
Cu2 O10 H10A 118(4) . . ?
Cu2 O10 H10B 120(4) . . ?
H10A O10 H10B 114(6) . . ?
H11B O11 H11A 105(5) . . ?
H12A O12 H12B 102(7) . . ?
H13B O13 H13A 103(6) . . ?
H14A O14 H14B 109.5 . . ?

loop_
_geom_bond_atom_site_label_1
_geom_bond_atom_site_label_2
_geom_bond_distance
_geom_bond_site_symmetry_2
_geom_bond_publ_flag
Cu1 O1 1.973(3) . ?
Cu1 O5 1.984(4) . ?
Cu1 N1 2.040(3) . ?
Cu1 N4 2.045(3) . ?
Cu2 O10 1.951(3) . ?
Cu2 O6 1.988(3) . ?
Cu2 N8 2.013(3) . ?
Cu2 N12 2.015(3) . ?
S1 O3 1.447(3) . ?
S1 O4 1.466(3) . ?
S1 O2 1.472(3) . ?
S1 O1 1.512(3) . ?
S2 O9 1.447(3) . ?
S2 O7 1.464(3) . ?
S2 O8 1.470(3) . ?
S2 O6 1.512(3) . ?
C1 N1 1.336(5) . ?
C1 C2 1.371(5) . ?
C1 H1 0.9300 . ?
C2 C3 1.387(5) . ?
C2 H2 0.9300 . ?
C3 C4 1.390(5) . ?
C3 C6 1.471(5) . ?
C4 C5 1.364(5) . ?
C4 H4 0.9300 . ?
C5 N1 1.356(5) . ?
C5 H5 0.9300 . ?
C6 N3 1.337(5) . ?
C6 N2 1.341(4) . ?
C7 N3 1.339(4) . ?
C7 N3 1.340(4) 7_565 ?
C7 C8 1.475(7) . ?
C8 C9 1.375(5) 7_565 ?
C8 C9 1.375(5) . ?
C9 C10 1.383(6) . ?
C9 H9 0.9300 . ?
C10 N16 1.321(5) . ?
C10 H10 0.9300 . ?
N16 C10 1.321(5) 7_565 ?
C12 N4 1.339(5) . ?
C12 C13 1.381(5) . ?
C12 H12 0.9300 . ?
C13 C14 1.390(5) . ?
C13 H13 0.9300 . ?
C14 C15 1.387(5) . ?
C14 C17 1.488(5) . ?
C15 C16 1.380(5) . ?
C15 H15 0.9300 . ?
C16 N4 1.339(5) . ?
C16 H16 0.9300 . ?
C17 N6 1.328(4) . ?
C17 N5 1.340(5) . ?
C18 N5 1.338(4) 7_575 ?
C18 N5 1.338(4) . ?
C18 C19 1.491(7) . ?
C19 C20 1.370(5) 7_575 ?
C19 C20 1.370(5) . ?
C20 C21 1.378(6) . ?
C20 H20 0.9300 . ?
C21 N7 1.315(5) . ?
C21 H21 0.9300 . ?
C22 N8 1.342(5) . ?
C22 C23 1.383(5) . ?
C22 H22 0.9300 . ?
C23 C24 1.386(5) . ?
C23 H23 0.9300 . ?
C24 C25 1.379(5) . ?
C24 C27 1.491(5) . ?
C25 C26 1.369(5) . ?
C25 H25 0.9300 . ?
C26 N8 1.337(5) . ?
C26 H26 0.9300 . ?
C27 N9 1.332(4) . ?
C27 N10 1.344(5) . ?
C28 N10 1.335(4) 7_575 ?
C28 N10 1.335(4) . ?
C28 C29 1.487(8) . ?
C29 C30 1.368(5) 7_575 ?
C29 C30 1.368(5) . ?
C30 C31 1.383(6) . ?
C30 H30 0.9300 . ?
C31 N11 1.317(5) . ?
C31 H31 0.9300 . ?
C32 N12 1.343(5) . ?
C32 C33 1.375(5) . ?
C32 H32 0.9300 . ?
C33 C34 1.379(5) . ?
C33 H33 0.9300 . ?
C34 C35 1.389(5) . ?
C34 C37 1.480(5) . ?
C35 C36 1.375(5) . ?
C35 H35 0.9300 . ?
C36 N12 1.334(5) . ?
C36 H36 0.9300 . ?
C37 N14 1.335(5) . ?
C37 N13 1.335(4) . ?
C38 N14 1.339(4) . ?
C38 N14 1.339(4) 7_565 ?
C38 C39 1.478(8) . ?
C39 C40 1.378(5) . ?
C39 C40 1.378(5) 7_565 ?
C40 C41 1.382(6) . ?
C40 H40 0.9300 . ?
C41 N15 1.326(5) . ?
C41 H41 0.9300 . ?
N2 C6 1.341(4) 7_565 ?
N6 C17 1.328(4) 7_575 ?
N7 C21 1.315(5) 7_575 ?
N9 C27 1.332(4) 7_575 ?
N11 C31 1.317(5) 7_575 ?
N13 C37 1.335(4) 7_565 ?
N15 C41 1.326(5) 7_565 ?
O5 H5A 0.74(5) . ?
O5 H5B 0.69(7) . ?
O10 H10A 0.72(5) . ?
O10 H10B 0.82(5) . ?
O11 H11B 0.85(5) . ?
O11 H11A 0.89(6) . ?
O12 H12A 0.83(5) . ?
O12 H12B 0.73(7) . ?
O13 H13B 0.82(6) . ?
O13 H13A 0.77(5) . ?
O14 H14A 0.8499 . ?
O14 H14B 0.8500 . ?

loop_
_geom_hbond_atom_site_label_D
_geom_hbond_atom_site_label_H
_geom_hbond_atom_site_label_A
_geom_hbond_distance_DH
_geom_hbond_distance_HA
_geom_hbond_distance_DA
_geom_hbond_angle_DHA
_geom_hbond_site_symmetry_A
O10 H10B O13 0.82(5) 1.89(6) 2.698(5) 173(5) 1_556
O10 H10A O14 0.72(5) 1.87(5) 2.587(5) 172(6) 1_556
O11 H11A S2 0.89(6) 2.83(6) 3.604(4) 146(5) .
O11 H11A O8 0.89(6) 1.77(6) 2.649(5) 167(6) .
O11 H11B S1 0.85(5) 2.95(5) 3.554(4) 130(4) .
O11 H11B O4 0.85(5) 2.03(5) 2.831(5) 156(5) .
O12 H12B S2 0.73(7) 2.89(7) 3.618(5) 175(7) .
O12 H12B O8 0.73(7) 2.41(7) 3.069(6) 150(8) .
O12 H12B O7 0.73(7) 2.32(7) 2.972(5) 149(8) .
O12 H12A O6 0.83(5) 2.05(5) 2.846(5) 160(5) 2_564
O13 H13A O3 0.77(5) 2.03(5) 2.769(5) 161(5) 5_566
O13 H13B S1 0.82(6) 2.84(6) 3.653(4) 167(5) 1_554
O13 H13B O3 0.82(6) 2.65(6) 3.305(5) 137(5) 1_554
O13 H13B O4 0.82(6) 2.04(6) 2.840(5) 163(6) 1_554
O5 H5B O12 0.69(7) 2.00(7) 2.622(6) 152(8) .
O5 H5A S1 0.74(5) 2.83(5) 3.486(5) 149(4) 5_566
O5 H5A O2 0.74(5) 2.01(5) 2.754(5) 175(5) 5_566
